data_4507677
loop_
_publ_author_name
'Zhang, Zhi-Hui'
'Chen, Sheng-Chun'
'He, Ming-Yang'
'Chen, Qun'
'Du, Miao'

_publ_section_title
;
 Coordination Assembly of ZnII/CdIITerephthalate with
 Bis-Pyridinecarboxamide Tectons: Establishing Net Entanglements from [3 +
 3] Interpenetration to High-Connected Self-Penetration
;
_journal_issue 3
_journal_name_full 'Crystal Growth &amp; Design'
_journal_page_first 996
_journal_paper_doi 10.1021/cg4000445
_journal_volume 13
_journal_year 2013
_chemical_formula_sum 'C28 H24 Cd N4 O8'
_chemical_formula_weight 656.92
_chemical_name_systematic
; 
 ? 
;
_space_group_IT_number 15
_symmetry_cell_setting monoclinic
_symmetry_space_group_name_Hall '-C 2yc'
_symmetry_space_group_name_H-M 'C 1 2/c 1'
_atom_sites_solution_hydrogens geom
_atom_sites_solution_primary direct
_atom_sites_solution_secondary difmap
_audit_creation_method SHELXL-97
_cell_angle_alpha 90.00
_cell_angle_beta 115.391(3)
_cell_angle_gamma 90.00
_cell_formula_units_Z 8
_cell_length_a 29.757(9)
_cell_length_b 10.905(3)
_cell_length_c 18.485(6)
_cell_measurement_reflns_used 9898
_cell_measurement_temperature 296(2)
_cell_measurement_theta_max 27.57
_cell_measurement_theta_min 2.44
_cell_volume 5419(3)
_computing_cell_refinement 'APEX2 and SAINT (Bruker, 2001)'
_computing_data_collection 'APEX2 (Bruker, 2003)'
_computing_data_reduction SAINT
_computing_molecular_graphics 'SHELXTL and DIAMOND (Brandenburg, 2005)'
_computing_publication_material SHELXTL
_computing_structure_refinement SHELXTL
_computing_structure_solution 'SHELXTL(Scheldrick, 2008)'
_diffrn_ambient_temperature 296(2)
_diffrn_measured_fraction_theta_full 0.993
_diffrn_measured_fraction_theta_max 0.993
_diffrn_measurement_device_type 'CCD area detector'
_diffrn_measurement_method 'phi and omega scans'
_diffrn_radiation_monochromator graphite
_diffrn_radiation_source 'fine-focus sealed tube'
_diffrn_radiation_type MoK\a
_diffrn_radiation_wavelength 0.71073
_diffrn_reflns_av_R_equivalents 0.0292
_diffrn_reflns_av_sigmaI/netI 0.0250
_diffrn_reflns_limit_h_max 38
_diffrn_reflns_limit_h_min -31
_diffrn_reflns_limit_k_max 14
_diffrn_reflns_limit_k_min -14
_diffrn_reflns_limit_l_max 23
_diffrn_reflns_limit_l_min -23
_diffrn_reflns_number 22538
_diffrn_reflns_theta_full 27.57
_diffrn_reflns_theta_max 27.57
_diffrn_reflns_theta_min 2.02
_exptl_absorpt_coefficient_mu 0.864
_exptl_absorpt_correction_T_max 0.815
_exptl_absorpt_correction_T_min 0.771
_exptl_absorpt_correction_type multi-scan
_exptl_absorpt_process_details 'SADABS (Sheldrick, 2003)'
_exptl_crystal_colour colorless
_exptl_crystal_density_diffrn 1.610
_exptl_crystal_density_method 'not measured'
_exptl_crystal_description block
_exptl_crystal_F_000 2656
_exptl_crystal_size_max 0.30
_exptl_crystal_size_mid 0.28
_exptl_crystal_size_min 0.24
_refine_diff_density_max 1.407
_refine_diff_density_min -0.673
_refine_diff_density_rms 0.092
_refine_ls_extinction_method none
_refine_ls_goodness_of_fit_ref 1.061
_refine_ls_hydrogen_treatment constr
_refine_ls_matrix_type full
_refine_ls_number_parameters 370
_refine_ls_number_reflns 6271
_refine_ls_number_restraints 0
_refine_ls_restrained_S_all 1.061
_refine_ls_R_factor_all 0.0354
_refine_ls_R_factor_gt 0.0307
_refine_ls_shift/su_max 0.001
_refine_ls_shift/su_mean 0.000
_refine_ls_structure_factor_coef Fsqd
_refine_ls_weighting_details 'calc w=1/[\s^2^(Fo^2^)+(0.0554P)^2^+8.0134P] where P=(Fo^2^+2Fc^2^)/3'
_refine_ls_weighting_scheme calc
_refine_ls_wR_factor_gt 0.0867
_refine_ls_wR_factor_ref 0.0928
_reflns_number_gt 5576
_reflns_number_total 6271
_reflns_threshold_expression >2sigma(I)
_cod_data_source_file cg4000445_si_002.cif
_cod_data_source_block 4
_cod_depositor_comments
;
The following automatic conversions were performed:

'_symmetry_cell_setting' value 'Monoclinic' changed to 'monoclinic'
according to /home/saulius/struct/CIF-dictionaries/cif_core.dic
dictionary named 'cif_core.dic' version 2.4.2 from 2011-04-26.

Automatic conversion script
Id: cif_fix_values 1891 2012-01-12 08:04:46Z andrius 
;
_cod_original_sg_symbol_H-M C2/c
_cod_database_code 4507677

loop_
_symmetry_equiv_pos_as_xyz
'x, y, z'
'-x, y, -z+1/2'
'x+1/2, y+1/2, z'
'-x+1/2, y+1/2, -z+1/2'
'-x, -y, -z'
'x, -y, z-1/2'
'-x+1/2, -y+1/2, -z'
'x+1/2, -y+1/2, z-1/2'

loop_
_atom_site_label
_atom_site_type_symbol
_atom_site_fract_x
_atom_site_fract_y
_atom_site_fract_z
_atom_site_U_iso_or_equiv
_atom_site_adp_type
_atom_site_occupancy
_atom_site_symmetry_multiplicity
_atom_site_calc_flag
_atom_site_refinement_flags
Cd1 Cd 0.869231(5) 0.666485(13) 0.342141(9) 0.02549(7) Uani 1 1 d .
C1 C 0.75719(10) 0.7402(3) 0.3209(2) 0.0504(7) Uani 1 1 d .
H1 H 0.7754 0.7991 0.3584 0.060 Uiso 1 1 calc R
C2 C 0.70602(10) 0.7415(3) 0.2920(2) 0.0493(7) Uani 1 1 d .
H2 H 0.6903 0.7998 0.3098 0.059 Uiso 1 1 calc R
C3 C 0.67847(9) 0.6536(2) 0.23565(16) 0.0324(5) Uani 1 1 d .
C4 C 0.70395(10) 0.5642(3) 0.21586(19) 0.0500(7) Uani 1 1 d .
H4 H 0.6869 0.5006 0.1815 0.060 Uiso 1 1 calc R
C5 C 0.75538(10) 0.5705(3) 0.24791(19) 0.0504(8) Uani 1 1 d .
H5 H 0.7721 0.5098 0.2338 0.060 Uiso 1 1 calc R
C6 C 0.62268(9) 0.6581(2) 0.20186(15) 0.0303(5) Uani 1 1 d .
C7 C 0.54381(9) 0.5450(3) 0.13584(19) 0.0468(7) Uani 1 1 d .
H7A H 0.5342 0.4706 0.1041 0.056 Uiso 1 1 calc R
H7B H 0.5305 0.6139 0.0997 0.056 Uiso 1 1 calc R
C8 C 0.52083(9) 0.5441(2) 0.19473(18) 0.0416(6) Uani 1 1 d .
C9 C 0.50997(13) 0.6533(3) 0.2224(3) 0.0575(9) Uani 1 1 d .
H9 H 0.5162 0.7275 0.2036 0.069 Uiso 1 1 calc R
C10 C 0.51059(10) 0.4347(3) 0.22311(18) 0.0471(6) Uani 1 1 d .
H10 H 0.5180 0.3605 0.2058 0.057 Uiso 1 1 calc R
C11 C 1.01979(9) 0.4050(2) 0.64234(14) 0.0349(5) Uani 1 1 d .
H11 H 1.0380 0.4215 0.6966 0.042 Uiso 1 1 calc R
C12 C 0.96968(8) 0.4344(2) 0.60709(14) 0.0330(5) Uani 1 1 d .
H12 H 0.9547 0.4693 0.6371 0.040 Uiso 1 1 calc R
C13 C 0.94206(8) 0.41065(19) 0.52541(13) 0.0269(4) Uani 1 1 d .
C14 C 0.96625(9) 0.3580(2) 0.48364(15) 0.0322(5) Uani 1 1 d .
H14 H 0.9490 0.3409 0.4293 0.039 Uiso 1 1 calc R
C15 C 1.01649(9) 0.3310(2) 0.52411(16) 0.0340(5) Uani 1 1 d .
H15 H 1.0323 0.2951 0.4956 0.041 Uiso 1 1 calc R
C16 C 0.88755(8) 0.44226(19) 0.48049(13) 0.0260(4) Uani 1 1 d .
C17 C 0.80738(9) 0.4603(2) 0.48761(18) 0.0412(6) Uani 1 1 d .
H17A H 0.7959 0.4836 0.4319 0.049 Uiso 1 1 calc R
H17B H 0.8024 0.5295 0.5163 0.049 Uiso 1 1 calc R
C18 C 0.77719(9) 0.3515(2) 0.49362(16) 0.0343(5) Uani 1 1 d .
C19 C 0.76002(11) 0.3466(3) 0.55271(19) 0.0449(6) Uani 1 1 d .
H19 H 0.7665 0.4114 0.5885 0.054 Uiso 1 1 calc R
C20 C 0.73336(11) 0.2463(3) 0.55876(18) 0.0462(6) Uani 1 1 d .
H20 H 0.7223 0.2446 0.5988 0.055 Uiso 1 1 calc R
C21 C 0.87494(8) 0.7778(2) 0.18457(12) 0.0273(4) Uani 1 1 d .
C22 C 0.87073(8) 0.87914(19) 0.12608(12) 0.0270(4) Uani 1 1 d .
C23 C 0.84279(9) 0.9843(2) 0.11953(14) 0.0341(5) Uani 1 1 d .
H23 H 0.8243 0.9906 0.1491 0.041 Uiso 1 1 calc R
C24 C 0.84216(10) 1.0800(2) 0.06958(15) 0.0365(5) Uani 1 1 d .
H24 H 0.8237 1.1502 0.0667 0.044 Uiso 1 1 calc R
C25 C 0.86901(9) 1.0716(2) 0.02356(13) 0.0299(4) Uani 1 1 d .
C26 C 0.89554(10) 0.9644(2) 0.02738(15) 0.0352(5) Uani 1 1 d .
H26 H 0.9124 0.9558 -0.0047 0.042 Uiso 1 1 calc R
C27 C 0.89687(10) 0.8703(2) 0.07914(15) 0.0339(5) Uani 1 1 d .
H27 H 0.9155 0.8003 0.0825 0.041 Uiso 1 1 calc R
C28 C 0.87086(10) 1.1775(2) -0.02768(15) 0.0341(5) Uani 1 1 d .
N1 N 0.78219(8) 0.65776(18) 0.29742(14) 0.0336(4) Uani 1 1 d .
N2 N 0.59827(8) 0.5537(2) 0.17417(15) 0.0427(5) Uani 1 1 d .
H2A H 0.6153 0.4879 0.1790 0.051 Uiso 1 1 calc R
N3 N 1.04352(7) 0.35406(18) 0.60246(13) 0.0313(4) Uani 1 1 d .
N4 N 0.86025(7) 0.43043(18) 0.52109(12) 0.0307(4) Uani 1 1 d .
H4A H 0.8744 0.4039 0.5695 0.037 Uiso 1 1 calc R
O1 O 0.60161(6) 0.75735(16) 0.20011(11) 0.0380(4) Uani 1 1 d .
O2 O 0.87096(6) 0.47420(16) 0.40905(10) 0.0327(3) Uani 1 1 d .
O3 O 0.86214(7) 0.80229(16) 0.24030(10) 0.0347(4) Uani 1 1 d .
O4 O 0.89145(7) 0.67541(14) 0.17535(11) 0.0343(4) Uani 1 1 d .
O5 O 0.86697(10) 1.28399(18) -0.00766(14) 0.0610(6) Uani 1 1 d .
O6 O 0.87570(8) 1.15311(16) -0.09068(11) 0.0396(4) Uani 1 1 d .
O7 O 0.85956(7) 0.50753(16) 0.25127(10) 0.0347(4) Uani 1 1 d .
O8 O 0.90002(13) 0.6329(2) 0.65245(17) 0.0799(9) Uani 1 1 d .
H8A H 0.9053 0.6850 0.6872 0.120 Uiso 1 1 d R
H8B H 0.8975 0.6515 0.6079 0.120 Uiso 1 1 d R

loop_
_atom_site_aniso_label
_atom_site_aniso_U_11
_atom_site_aniso_U_22
_atom_site_aniso_U_33
_atom_site_aniso_U_23
_atom_site_aniso_U_13
_atom_site_aniso_U_12
Cd1 0.02229(10) 0.02148(10) 0.03214(11) -0.00115(5) 0.01113(7) 0.00012(5)
C1 0.0325(13) 0.0357(14) 0.074(2) -0.0126(13) 0.0144(13) 0.0004(11)
C2 0.0325(13) 0.0363(13) 0.0734(19) -0.0088(13) 0.0173(13) 0.0042(11)
C3 0.0253(11) 0.0284(11) 0.0437(13) 0.0048(9) 0.0149(10) 0.0006(8)
C4 0.0304(13) 0.0536(17) 0.0661(18) -0.0281(14) 0.0206(13) -0.0081(12)
C5 0.0292(13) 0.0537(17) 0.0699(19) -0.0258(15) 0.0228(13) -0.0024(12)
C6 0.0239(11) 0.0305(11) 0.0375(12) 0.0021(8) 0.0141(9) -0.0011(8)
C7 0.0256(12) 0.0483(15) 0.0607(17) -0.0113(13) 0.0130(12) -0.0061(11)
C8 0.0200(11) 0.0399(13) 0.0601(16) -0.0033(12) 0.0126(10) -0.0014(9)
C9 0.0489(18) 0.0344(14) 0.108(3) 0.0025(15) 0.052(2) -0.0004(12)
C10 0.0372(14) 0.0344(13) 0.0617(17) -0.0057(12) 0.0135(12) 0.0008(11)
C11 0.0256(11) 0.0455(13) 0.0322(11) 0.0011(10) 0.0112(9) -0.0016(10)
C12 0.0269(11) 0.0418(13) 0.0334(11) -0.0010(9) 0.0160(9) -0.0026(9)
C13 0.0223(10) 0.0251(10) 0.0338(10) 0.0026(8) 0.0125(8) -0.0039(8)
C14 0.0291(11) 0.0326(11) 0.0333(11) -0.0044(9) 0.0118(9) -0.0026(9)
C15 0.0295(12) 0.0337(12) 0.0405(13) -0.0059(9) 0.0168(10) 0.0009(9)
C16 0.0249(10) 0.0196(9) 0.0331(10) 0.0012(8) 0.0120(8) -0.0018(8)
C17 0.0269(12) 0.0381(13) 0.0608(16) 0.0116(11) 0.0210(11) 0.0023(10)
C18 0.0204(10) 0.0392(12) 0.0431(13) 0.0062(10) 0.0135(10) -0.0009(9)
C19 0.0441(16) 0.0472(15) 0.0494(15) -0.0093(11) 0.0259(13) -0.0100(12)
C20 0.0466(15) 0.0550(16) 0.0497(15) -0.0030(12) 0.0329(13) -0.0083(13)
C21 0.0299(11) 0.0256(10) 0.0268(10) 0.0010(8) 0.0124(8) -0.0022(8)
C22 0.0331(11) 0.0219(10) 0.0263(10) 0.0012(8) 0.0131(8) -0.0017(8)
C23 0.0430(13) 0.0310(11) 0.0370(12) 0.0008(9) 0.0255(10) 0.0027(10)
C24 0.0462(14) 0.0252(11) 0.0448(13) 0.0055(9) 0.0258(11) 0.0075(10)
C25 0.0365(12) 0.0237(10) 0.0301(10) 0.0033(8) 0.0148(9) -0.0016(9)
C26 0.0444(13) 0.0300(11) 0.0399(12) 0.0058(9) 0.0264(11) 0.0040(10)
C27 0.0446(14) 0.0247(10) 0.0397(12) 0.0046(9) 0.0250(11) 0.0067(10)
C28 0.0391(13) 0.0265(11) 0.0342(12) 0.0056(8) 0.0135(10) -0.0009(9)
N1 0.0251(10) 0.0299(10) 0.0441(12) 0.0027(8) 0.0133(9) 0.0007(7)
N2 0.0251(10) 0.0325(11) 0.0699(15) -0.0075(10) 0.0197(10) -0.0006(8)
N3 0.0233(9) 0.0318(9) 0.0377(10) 0.0022(8) 0.0119(8) -0.0004(7)
N4 0.0234(9) 0.0341(10) 0.0349(10) 0.0076(8) 0.0128(8) -0.0006(7)
O1 0.0302(9) 0.0306(8) 0.0516(10) 0.0033(7) 0.0160(8) 0.0040(7)
O2 0.0324(8) 0.0340(8) 0.0324(8) 0.0066(6) 0.0145(7) 0.0034(7)
O3 0.0493(10) 0.0287(8) 0.0346(9) 0.0025(7) 0.0262(8) 0.0012(7)
O4 0.0476(10) 0.0254(8) 0.0356(9) 0.0057(6) 0.0232(8) 0.0055(7)
O5 0.107(2) 0.0247(9) 0.0617(13) 0.0059(9) 0.0456(14) 0.0028(11)
O6 0.0514(11) 0.0345(9) 0.0392(10) 0.0099(7) 0.0254(9) 0.0007(8)
O7 0.0386(9) 0.0313(8) 0.0403(9) -0.0031(7) 0.0228(7) -0.0022(7)
O8 0.135(3) 0.0508(13) 0.0701(16) -0.0070(12) 0.0596(18) -0.0014(16)

loop_
_atom_type_symbol
_atom_type_description
_atom_type_scat_dispersion_real
_atom_type_scat_dispersion_imag
_atom_type_scat_source
C C 0.0033 0.0016 'International Tables Vol C Tables 4.2.6.8 and 6.1.1.4'
H H 0.0000 0.0000 'International Tables Vol C Tables 4.2.6.8 and 6.1.1.4'
N N 0.0061 0.0033 'International Tables Vol C Tables 4.2.6.8 and 6.1.1.4'
O O 0.0106 0.0060 'International Tables Vol C Tables 4.2.6.8 and 6.1.1.4'
Cd Cd -0.8075 1.2024 'International Tables Vol C Tables 4.2.6.8 and 6.1.1.4'

loop_
_geom_angle_atom_site_label_1
_geom_angle_atom_site_label_2
_geom_angle_atom_site_label_3
_geom_angle
_geom_angle_site_symmetry_1
_geom_angle_site_symmetry_3
O6 Cd1 O3 81.36(7) 6_576 .
O6 Cd1 O7 168.47(7) 6_576 .
O3 Cd1 O7 87.15(7) . .
O6 Cd1 N3 91.44(7) 6_576 5_766
O3 Cd1 N3 96.46(7) . 5_766
O7 Cd1 N3 90.86(7) . 5_766
O6 Cd1 N1 92.81(7) 6_576 .
O3 Cd1 N1 92.12(7) . .
O7 Cd1 N1 86.57(7) . .
N3 Cd1 N1 170.91(7) 5_766 .
O6 Cd1 O2 119.21(7) 6_576 .
O3 Cd1 O2 159.37(6) . .
O7 Cd1 O2 72.25(6) . .
N3 Cd1 O2 85.28(6) 5_766 .
N1 Cd1 O2 85.63(6) . .
N1 C1 C2 123.4(3) . .
N1 C1 H1 118.3 . .
C2 C1 H1 118.3 . .
C1 C2 C3 118.7(3) . .
C1 C2 H2 120.7 . .
C3 C2 H2 120.7 . .
C4 C3 C2 118.1(2) . .
C4 C3 C6 123.3(2) . .
C2 C3 C6 118.6(2) . .
C3 C4 C5 118.9(2) . .
C3 C4 H4 120.5 . .
C5 C4 H4 120.5 . .
N1 C5 C4 124.0(3) . .
N1 C5 H5 118.0 . .
C4 C5 H5 118.0 . .
O1 C6 N2 123.3(2) . .
O1 C6 C3 119.6(2) . .
N2 C6 C3 117.1(2) . .
N2 C7 C8 113.5(2) . .
N2 C7 H7A 108.9 . .
C8 C7 H7A 108.9 . .
N2 C7 H7B 108.9 . .
C8 C7 H7B 108.9 . .
H7A C7 H7B 107.7 . .
C9 C8 C10 118.3(3) . .
C9 C8 C7 120.5(3) . .
C10 C8 C7 121.1(3) . .
C9 C9 C8 120.91(19) 2_655 .
C9 C9 H9 119.5 2_655 .
C8 C9 H9 119.5 . .
C10 C10 C8 120.76(17) 2_655 .
C10 C10 H10 119.6 2_655 .
C8 C10 H10 119.6 . .
N3 C11 C12 123.5(2) . .
N3 C11 H11 118.2 . .
C12 C11 H11 118.2 . .
C11 C12 C13 118.7(2) . .
C11 C12 H12 120.6 . .
C13 C12 H12 120.6 . .
C14 C13 C12 118.2(2) . .
C14 C13 C16 118.7(2) . .
C12 C13 C16 123.1(2) . .
C13 C14 C15 119.0(2) . .
C13 C14 H14 120.5 . .
C15 C14 H14 120.5 . .
N3 C15 C14 123.4(2) . .
N3 C15 H15 118.3 . .
C14 C15 H15 118.3 . .
O2 C16 N4 124.5(2) . .
O2 C16 C13 119.38(19) . .
N4 C16 C13 116.10(19) . .
N4 C17 C18 111.0(2) . .
N4 C17 H17A 109.4 . .
C18 C17 H17A 109.4 . .
N4 C17 H17B 109.4 . .
C18 C17 H17B 109.4 . .
H17A C17 H17B 108.0 . .
C20 C18 C19 118.1(2) 7_656 .
C20 C18 C17 120.9(2) 7_656 .
C19 C18 C17 121.0(2) . .
C20 C19 C18 120.7(3) . .
C20 C19 H19 119.7 . .
C18 C19 H19 119.7 . .
C18 C20 C19 121.3(3) 7_656 .
C18 C20 H20 119.4 7_656 .
C19 C20 H20 119.4 . .
O4 C21 O3 124.5(2) . .
O4 C21 C22 117.90(19) . .
O3 C21 C22 117.62(19) . .
C23 C22 C27 118.3(2) . .
C23 C22 C21 121.9(2) . .
C27 C22 C21 119.8(2) . .
C24 C23 C22 121.0(2) . .
C24 C23 H23 119.5 . .
C22 C23 H23 119.5 . .
C23 C24 C25 120.5(2) . .
C23 C24 H24 119.8 . .
C25 C24 H24 119.8 . .
C26 C25 C24 118.9(2) . .
C26 C25 C28 120.0(2) . .
C24 C25 C28 121.1(2) . .
C27 C26 C25 120.1(2) . .
C27 C26 H26 120.0 . .
C25 C26 H26 120.0 . .
C26 C27 C22 121.2(2) . .
C26 C27 H27 119.4 . .
C22 C27 H27 119.4 . .
O5 C28 O6 122.3(2) . .
O5 C28 C25 119.8(2) . .
O6 C28 C25 117.9(2) . .
C5 N1 C1 116.6(2) . .
C5 N1 Cd1 121.13(17) . .
C1 N1 Cd1 122.24(18) . .
C6 N2 C7 123.3(2) . .
C6 N2 H2A 118.4 . .
C7 N2 H2A 118.4 . .
C11 N3 C15 117.2(2) . .
C11 N3 Cd1 122.83(16) . 5_766
C15 N3 Cd1 119.26(16) . 5_766
C16 N4 C17 123.2(2) . .
C16 N4 H4A 118.4 . .
C17 N4 H4A 118.4 . .
C16 O2 Cd1 134.06(15) . .
C21 O3 Cd1 124.47(15) . .
C28 O6 Cd1 107.67(15) . 6_575
H8A O8 H8B 121.3 . .

loop_
_geom_bond_atom_site_label_1
_geom_bond_atom_site_label_2
_geom_bond_distance
_geom_bond_site_symmetry_2
Cd1 O6 2.2901(18) 6_576
Cd1 O3 2.3326(17) .
Cd1 O7 2.3440(18) .
Cd1 N3 2.358(2) 5_766
Cd1 N1 2.359(2) .
Cd1 O2 2.4237(17) .
C1 N1 1.352(4) .
C1 C2 1.381(4) .
C1 H1 0.9300 .
C2 C3 1.394(4) .
C2 H2 0.9300 .
C3 C4 1.378(4) .
C3 C6 1.503(3) .
C4 C5 1.386(4) .
C4 H4 0.9300 .
C5 N1 1.324(3) .
C5 H5 0.9300 .
C6 O1 1.244(3) .
C6 N2 1.330(3) .
C7 N2 1.467(3) .
C7 C8 1.514(4) .
C7 H7A 0.9700 .
C7 H7B 0.9700 .
C8 C9 1.388(4) .
C8 C10 1.389(4) .
C9 C9 1.381(7) 2_655
C9 H9 0.9300 .
C10 C10 1.387(6) 2_655
C10 H10 0.9300 .
C11 N3 1.340(3) .
C11 C12 1.385(3) .
C11 H11 0.9300 .
C12 C13 1.399(3) .
C12 H12 0.9300 .
C13 C14 1.386(3) .
C13 C16 1.511(3) .
C14 C15 1.386(3) .
C14 H14 0.9300 .
C15 N3 1.345(3) .
C15 H15 0.9300 .
C16 O2 1.245(3) .
C16 N4 1.328(3) .
C17 N4 1.459(3) .
C17 C18 1.520(3) .
C17 H17A 0.9700 .
C17 H17B 0.9700 .
C18 C20 1.383(4) 7_656
C18 C19 1.391(4) .
C19 C20 1.384(4) .
C19 H19 0.9300 .
C20 C18 1.383(4) 7_656
C20 H20 0.9300 .
C21 O4 1.260(3) .
C21 O3 1.270(3) .
C21 C22 1.513(3) .
C22 C23 1.391(3) .
C22 C27 1.395(3) .
C23 C24 1.388(3) .
C23 H23 0.9300 .
C24 C25 1.397(3) .
C24 H24 0.9300 .
C25 C26 1.396(3) .
C25 C28 1.509(3) .
C26 C27 1.392(3) .
C26 H26 0.9300 .
C27 H27 0.9300 .
C28 O5 1.240(3) .
C28 O6 1.261(3) .
N2 H2A 0.8600 .
N3 Cd1 2.358(2) 5_766
N4 H4A 0.8600 .
O6 Cd1 2.2901(18) 6_575
O8 H8A 0.8202 .
O8 H8B 0.8201 .

loop_
_geom_hbond_atom_site_label_D
_geom_hbond_atom_site_label_H
_geom_hbond_atom_site_label_A
_geom_hbond_distance_DH
_geom_hbond_distance_HA
_geom_hbond_distance_DA
_geom_hbond_angle_DHA
_geom_hbond_site_symmetry_A
_geom_hbond_publ_flag
N2 H2A O3 0.86 2.43 3.132(3) 139 4_645 yes
N2 H2A O6 0.86 2.34 3.016(3) 136 7_665 yes
N4 H4A O4 0.86 2.00 2.838(3) 166 6_566 yes
O8 H8A O1 0.82 2.27 2.996(4) 148 7_666 yes
O8 H8B O5 0.82 2.05 2.838(4) 160 6_576 yes
C4 H4 O6 0.93 2.53 3.447(4) 168 7_665 yes
C5 H5 O7 0.93 2.48 3.150(4) 129 . yes
C9 H9 O1 0.93 2.59 3.140(5) 118 . yes
C12 H12 O8 0.93 2.51 3.343(4) 149 . yes
C14 H14 O1 0.93 2.39 3.307(3) 167 4_645 yes
C17 H17A O2 0.97 2.45 2.840(4) 104 . yes

loop_
_geom_torsion_atom_site_label_1
_geom_torsion_atom_site_label_2
_geom_torsion_atom_site_label_3
_geom_torsion_atom_site_label_4
_geom_torsion
_geom_torsion_site_symmetry_1
_geom_torsion_site_symmetry_4
N1 C1 C2 C3 -0.1(5) . .
C1 C2 C3 C4 4.6(4) . .
C1 C2 C3 C6 -177.6(3) . .
C2 C3 C4 C5 -4.8(5) . .
C6 C3 C4 C5 177.6(3) . .
C3 C4 C5 N1 0.4(5) . .
C4 C3 C6 O1 -156.5(3) . .
C2 C3 C6 O1 25.9(4) . .
C4 C3 C6 N2 22.8(4) . .
C2 C3 C6 N2 -154.8(3) . .
N2 C7 C8 C9 86.2(4) . .
N2 C7 C8 C10 -93.1(3) . .
C10 C8 C9 C9 0.7(6) . 2_655
C7 C8 C9 C9 -178.5(4) . 2_655
C9 C8 C10 C10 0.9(5) . 2_655
C7 C8 C10 C10 -179.8(3) . 2_655
N3 C11 C12 C13 -0.3(4) . .
C11 C12 C13 C14 0.4(3) . .
C11 C12 C13 C16 -178.3(2) . .
C12 C13 C14 C15 0.0(3) . .
C16 C13 C14 C15 178.7(2) . .
C13 C14 C15 N3 -0.4(4) . .
C14 C13 C16 O2 -32.4(3) . .
C12 C13 C16 O2 146.3(2) . .
C14 C13 C16 N4 146.0(2) . .
C12 C13 C16 N4 -35.4(3) . .
N4 C17 C18 C20 -77.0(3) . 7_656
N4 C17 C18 C19 102.0(3) . .
C20 C18 C19 C20 0.3(5) 7_656 .
C17 C18 C19 C20 -178.8(3) . .
C18 C19 C20 C18 -0.3(5) . 7_656
O4 C21 C22 C23 164.9(2) . .
O3 C21 C22 C23 -16.0(3) . .
O4 C21 C22 C27 -17.6(3) . .
O3 C21 C22 C27 161.6(2) . .
C27 C22 C23 C24 -2.1(4) . .
C21 C22 C23 C24 175.5(2) . .
C22 C23 C24 C25 1.2(4) . .
C23 C24 C25 C26 1.4(4) . .
C23 C24 C25 C28 -176.8(2) . .
C24 C25 C26 C27 -3.0(4) . .
C28 C25 C26 C27 175.2(2) . .
C25 C26 C27 C22 2.0(4) . .
C23 C22 C27 C26 0.5(4) . .
C21 C22 C27 C26 -177.1(2) . .
C26 C25 C28 O5 -149.1(3) . .
C24 C25 C28 O5 29.0(4) . .
C26 C25 C28 O6 31.9(4) . .
C24 C25 C28 O6 -150.0(3) . .
C4 C5 N1 C1 4.1(5) . .
C4 C5 N1 Cd1 -176.2(3) . .
C2 C1 N1 C5 -4.2(5) . .
C2 C1 N1 Cd1 176.1(2) . .
O6 Cd1 N1 C5 175.5(2) 6_576 .
O3 Cd1 N1 C5 94.0(2) . .
O7 Cd1 N1 C5 7.0(2) . .
O2 Cd1 N1 C5 -65.4(2) . .
O6 Cd1 N1 C1 -4.8(2) 6_576 .
O3 Cd1 N1 C1 -86.3(2) . .
O7 Cd1 N1 C1 -173.3(2) . .
O2 Cd1 N1 C1 114.3(2) . .
O1 C6 N2 C7 2.4(4) . .
C3 C6 N2 C7 -176.8(3) . .
C8 C7 N2 C6 -78.7(4) . .
C12 C11 N3 C15 -0.1(4) . .
C12 C11 N3 Cd1 170.03(19) . 5_766
C14 C15 N3 C11 0.5(4) . .
C14 C15 N3 Cd1 -169.99(18) . 5_766
O2 C16 N4 C17 -3.5(4) . .
C13 C16 N4 C17 178.2(2) . .
C18 C17 N4 C16 124.7(2) . .
N4 C16 O2 Cd1 99.2(3) . .
C13 C16 O2 Cd1 -82.6(3) . .
O6 Cd1 O2 C16 -23.1(2) 6_576 .
O3 Cd1 O2 C16 161.7(2) . .
O7 Cd1 O2 C16 158.4(2) . .
N3 Cd1 O2 C16 65.9(2) 5_766 .
N1 Cd1 O2 C16 -113.9(2) . .
O4 C21 O3 Cd1 2.7(3) . .
C22 C21 O3 Cd1 -176.37(14) . .
O6 Cd1 O3 C21 152.2(2) 6_576 .
O7 Cd1 O3 C21 -28.85(19) . .
N3 Cd1 O3 C21 61.69(19) 5_766 .
N1 Cd1 O3 C21 -115.31(19) . .
O2 Cd1 O3 C21 -32.1(3) . .
O5 C28 O6 Cd1 -4.5(4) . 6_575
C25 C28 O6 Cd1 174.49(18) . 6_575
